data_9015391
loop_
_publ_author_name
'Kampf, A. R.'
'Roberts, A. C.'
'Venance, K. E.'
'Dunning, G. E.'
'Walstrom, R. E.'

_publ_section_title
;
 Ferroericssonite, the Fe2+ analogue of ericssonite, from eastern Fresno County, California, U.S.A.
;
_journal_name_full 'The Canadian Mineralogist'
_journal_page_first 587
_journal_page_last 594
_journal_paper_doi 10.3749/canmin.49.2.587
_journal_volume 49
_journal_year 2011
_chemical_compound_source 'Esquire #8 claim, Big Creek, eastern Fresno County, California, USA'
_chemical_formula_sum 'Ba Cl0.23 Fe3 H0.77 O8.77 Si2'
_chemical_name_mineral Ferroericssonite
_space_group_IT_number 12
_symmetry_space_group_name_Hall '-C 2y'
_symmetry_space_group_name_H-M 'C 1 2/m 1'
_cell_angle_alpha 90
_cell_angle_beta 94.874
_cell_angle_gamma 90
_cell_formula_units_Z 4
_cell_length_a 20.3459
_cell_length_b 7.0119
_cell_length_c 5.3879
_cell_volume 765.877
_database_code_amcsd 0018382
_exptl_crystal_density_diffrn 4.425
_cod_original_formula_sum 'Ba Fe3 Si2 O8.77 (Cl.23 H.77)'
_cod_database_code 9015391

loop_
_space_group_symop_operation_xyz
x,y,z
1/2+x,1/2+y,z
x,-y,z
1/2+x,1/2-y,z
-x,y,-z
1/2-x,1/2+y,-z
-x,-y,-z
1/2-x,1/2-y,-z

loop_
_atom_site_aniso_label
_atom_site_aniso_U_11
_atom_site_aniso_U_22
_atom_site_aniso_U_33
_atom_site_aniso_U_12
_atom_site_aniso_U_13
_atom_site_aniso_U_23
Ba 0.01130 0.00810 0.00930 0.00000 0.00105 0.00000
Fe1 0.01500 0.01260 0.00910 0.00000 0.00330 0.00000
Fe2 0.01470 0.01180 0.01060 0.00000 0.00040 0.00000
Fe3 0.01390 0.01060 0.00820 0.00000 0.00380 0.00000
Fe4 0.00880 0.00600 0.00570 0.00000 0.00070 0.00000
Si 0.00860 0.00520 0.00470 0.00050 0.00020 0.00020
O-H1 0.07300 0.02500 0.01700 0.00000 0.00600 0.00000
Cl1 0.07300 0.02500 0.01700 0.00000 0.00600 0.00000
O2 0.01200 0.00600 0.01900 0.00000 0.00210 0.00000
O3 0.00850 0.01110 0.01010 0.00150 0.00150 -0.00080
O4 0.01350 0.01030 0.00760 -0.00050 0.00080 -0.00070
O5 0.01250 0.01050 0.00860 0.00070 0.00130 0.00280
O6 0.00900 0.01100 0.01000 0.00000 0.00300 0.00000

loop_
_atom_site_label
_atom_site_fract_x
_atom_site_fract_y
_atom_site_fract_z
_atom_site_occupancy
_atom_site_U_iso_or_equiv
_atom_site_type_symbol
_atom_site_attached_hydrogens
Ba 0.22505 0.00000 0.24144 1.00000 0.00956 Ba 0
Fe1 0.00000 0.26153 0.00000 1.00000 0.01210 Fe 0
Fe2 0.00000 0.00000 0.50000 1.00000 0.01240 Fe 0
Fe3 0.00000 0.50000 0.50000 1.00000 0.01070 Fe 0
Fe4 0.14026 0.50000 0.21580 1.00000 0.00680 Fe 0
Si 0.13431 0.22566 0.71250 1.00000 0.00620 Si 0
O-H1 0.05550 0.00000 0.18020 0.77000 0.03800 O 1
Cl1 0.05550 0.00000 0.18020 0.23000 0.03800 Cl 0
O2 0.15740 0.00000 0.71950 1.00000 0.01260 O 0
O3 0.05466 0.24550 0.68460 1.00000 0.00990 O 0
O4 0.16858 0.30900 0.97320 1.00000 0.01050 O 0
O5 0.16897 0.30920 0.47610 1.00000 0.01050 O 0
O6 0.04970 0.50000 0.19220 1.00000 0.01010 O 0

loop_
_cod_changelog_entry_id
_cod_changelog_entry_author
_cod_changelog_entry_date
_cod_changelog_entry_text
1
;cod-tools version 3.8.0
Id: cif_guess_AMCSD_atom_types 9574 2023-05-10 09:00:05Z saulius
;
2023-05-10T18:56:03+03:00
;Derived atom types and hydrogen counts
from atom names that follow the AMCSD naming convention
(Wat == water, O-H == hydroxyl).
;

loop_
_cod_related_entry_id
_cod_related_entry_database
_cod_related_entry_code
1 AMCSD 0018382
